data_4073236
loop_
_publ_author_name
'Bazinet, Patrick'
'Ong, Tiow-Gan'
'O'Brien, Julie S.'
'Lavoie, Nathalie'
'Bell, Eleanor'
'Yap, Glenn P. A.'
'Korobkov, Ilia'
'Richeson, Darrin S.'

_publ_section_title
;
 Design of Sterically Demanding, Electron-Rich Carbene Ligands with the
 Perimidine Scaffold
;
_journal_issue 11
_journal_name_full Organometallics
_journal_page_first 2885
_journal_paper_doi 10.1021/om0701827
_journal_volume 26
_journal_year 2007
_chemical_formula_sum 'C28.5 H27.5 N2 S'
_chemical_formula_weight 430.08
_chemical_name_systematic
; 
 ? 
;
_space_group_IT_number 14
_symmetry_cell_setting monoclinic
_symmetry_space_group_name_Hall '-P 2ybc'
_symmetry_space_group_name_H-M 'P 1 21/c 1'
_atom_sites_solution_hydrogens geom
_atom_sites_solution_primary direct
_atom_sites_solution_secondary difmap
_audit_creation_method SHELXL-97
_cell_angle_alpha 90.00
_cell_angle_beta 102.566(4)
_cell_angle_gamma 90.00
_cell_formula_units_Z 8
_cell_length_a 15.312(4)
_cell_length_b 19.265(5)
_cell_length_c 16.321(4)
_cell_measurement_reflns_used 600
_cell_measurement_temperature 120(2)
_cell_measurement_theta_max 19.64
_cell_measurement_theta_min 2.47
_cell_volume 4699(2)
_computing_cell_refinement 'SHELXTL, Sheldrick (2001)'
_computing_data_collection 'SMART, Bruker (2002)'
_computing_data_reduction 'SHELXTL, Sheldrick (2001)'
_computing_molecular_graphics 'SHELXTL, Sheldrick (2001)'
_computing_publication_material 'SHELXTL, Sheldrick (2001)'
_computing_structure_refinement 'SHELXL-97 (Sheldrick, 1997)'
_computing_structure_solution 'SHELXS-97 (Sheldrick, 1990)'
_diffrn_ambient_temperature 120(2)
_diffrn_detector_area_resol_mean 836.6
_diffrn_measured_fraction_theta_full 0.908
_diffrn_measured_fraction_theta_max 0.908
_diffrn_measurement_device_type 'Bruker AXS APEX diffractometer'
_diffrn_measurement_method \w
_diffrn_radiation_monochromator graphite
_diffrn_radiation_source 'fine-focus sealed tube'
_diffrn_radiation_type MoK\a
_diffrn_radiation_wavelength 0.71073
_diffrn_reflns_av_R_equivalents 0.0792
_diffrn_reflns_av_sigmaI/netI 0.1268
_diffrn_reflns_limit_h_max 20
_diffrn_reflns_limit_h_min -19
_diffrn_reflns_limit_k_max 23
_diffrn_reflns_limit_k_min -24
_diffrn_reflns_limit_l_max 20
_diffrn_reflns_limit_l_min -20
_diffrn_reflns_number 26372
_diffrn_reflns_theta_full 28.30
_diffrn_reflns_theta_max 28.30
_diffrn_reflns_theta_min 1.36
_diffrn_standards_decay_% <1
_exptl_absorpt_coefficient_mu 0.156
_exptl_absorpt_correction_T_max 0.9861
_exptl_absorpt_correction_T_min 0.9576
_exptl_absorpt_correction_type multi-scan
_exptl_absorpt_process_details 'SADABS, Sheldrick (2003)'
_exptl_crystal_colour colorless
_exptl_crystal_density_diffrn 1.216
_exptl_crystal_density_method 'not measured'
_exptl_crystal_description block
_exptl_crystal_F_000 1828
_exptl_crystal_size_max 0.28
_exptl_crystal_size_mid 0.18
_exptl_crystal_size_min 0.09
_refine_diff_density_max 0.337
_refine_diff_density_min -0.276
_refine_diff_density_rms 0.063
_refine_ls_extinction_method none
_refine_ls_goodness_of_fit_ref 1.024
_refine_ls_hydrogen_treatment constr
_refine_ls_matrix_type full
_refine_ls_number_parameters 549
_refine_ls_number_reflns 10604
_refine_ls_number_restraints 0
_refine_ls_restrained_S_all 1.024
_refine_ls_R_factor_all 0.1313
_refine_ls_R_factor_gt 0.0680
_refine_ls_shift/su_max 0.012
_refine_ls_shift/su_mean 0.000
_refine_ls_structure_factor_coef Fsqd
_refine_ls_weighting_details 'calc w=1/[\s^2^(Fo^2^)+(0.0212P)^2^] where P=(Fo^2^+2Fc^2^)/3'
_refine_ls_weighting_scheme calc
_refine_ls_wR_factor_gt 0.1193
_refine_ls_wR_factor_ref 0.1354
_reflns_number_gt 5551
_reflns_number_total 10604
_reflns_threshold_expression >2sigma(I)
_cod_data_source_file om0701827si20070227_101150.cif
_cod_data_source_block darr016s
_cod_depositor_comments
;
The following automatic conversions were performed:

'_symmetry_cell_setting' value 'Monoclinic' changed to 'monoclinic'
according to /home/saulius/struct/CIF-dictionaries/cif_core.dic
dictionary named 'cif_core.dic' version 2.4.1 from 2010-06-29.

Automatic conversion script
Id: cif_fix_values 1715 2011-07-08 13:25:40Z adriana 
;
_cod_original_sg_symbol_H-M P2(1)/c
_cod_original_formula_sum 'C28.50 H27.50 N2 S'
_cod_database_code 4073236

loop_
_symmetry_equiv_pos_as_xyz
'x, y, z'
'-x, y+1/2, -z+1/2'
'-x, -y, -z'
'x, -y-1/2, z-1/2'

loop_
_atom_site_label
_atom_site_type_symbol
_atom_site_fract_x
_atom_site_fract_y
_atom_site_fract_z
_atom_site_U_iso_or_equiv
_atom_site_adp_type
_atom_site_occupancy
_atom_site_symmetry_multiplicity
_atom_site_calc_flag
_atom_site_refinement_flags
S1 S 0.44638(5) 0.37788(4) 1.18561(5) 0.0322(2) Uani 1 1 d .
S2 S 0.06407(5) 0.53981(4) 0.81122(5) 0.0313(2) Uani 1 1 d .
N3 N 0.04187(13) 0.40414(11) 0.78889(13) 0.0202(5) Uani 1 1 d .
N2 N 0.47901(14) 0.51277(11) 1.20515(13) 0.0216(5) Uani 1 1 d .
N4 N -0.05117(14) 0.47472(11) 0.69093(14) 0.0226(5) Uani 1 1 d .
N1 N 0.58773(14) 0.43899(11) 1.28129(14) 0.0223(5) Uani 1 1 d .
C1 C 0.50686(17) 0.44614(14) 1.22621(16) 0.0213(6) Uani 1 1 d .
C2 C 0.57615(18) 0.34990(14) 1.38388(18) 0.0265(7) Uani 1 1 d .
H2A H 0.5353 0.3790 1.4039 0.032 Uiso 1 1 calc R
C3 C 0.60000(19) 0.28584(15) 1.42175(18) 0.0287(7) Uani 1 1 d .
C4 C 0.66017(18) 0.24529(14) 1.39121(19) 0.0306(8) Uani 1 1 d .
H4A H 0.6767 0.2016 1.4168 0.037 Uiso 1 1 calc R
C5 C 0.69744(19) 0.26564(15) 1.3249(2) 0.0317(8) Uani 1 1 d .
C6 C 0.67212(18) 0.32980(14) 1.28760(19) 0.0307(7) Uani 1 1 d .
H6A H 0.6962 0.3453 1.2418 0.037 Uiso 1 1 calc R
C7 C 0.61164(18) 0.37093(14) 1.31770(17) 0.0240(7) Uani 1 1 d .
C8 C 0.5624(2) 0.26148(17) 1.4953(2) 0.0515(10) Uani 1 1 d .
H8A H 0.5561 0.2108 1.4933 0.077 Uiso 1 1 calc R
H8B H 0.5036 0.2828 1.4922 0.077 Uiso 1 1 calc R
H8C H 0.6030 0.2750 1.5479 0.077 Uiso 1 1 calc R
C9 C 0.7625(2) 0.21974(16) 1.2922(2) 0.0553(10) Uani 1 1 d .
H9A H 0.7461 0.2185 1.2308 0.083 Uiso 1 1 calc R
H9B H 0.7603 0.1726 1.3144 0.083 Uiso 1 1 calc R
H9C H 0.8232 0.2384 1.3104 0.083 Uiso 1 1 calc R
C10 C 0.64752(18) 0.49493(14) 1.30940(16) 0.0233(7) Uani 1 1 d .
C11 C 0.73319(18) 0.48579(15) 1.35399(18) 0.0305(7) Uani 1 1 d .
H11A H 0.7569 0.4403 1.3650 0.037 Uiso 1 1 calc R
C12 C 0.78648(19) 0.54442(16) 1.38362(18) 0.0350(8) Uani 1 1 d .
H12A H 0.8462 0.5380 1.4142 0.042 Uiso 1 1 calc R
C13 C 0.75322(19) 0.60968(15) 1.36882(18) 0.0349(8) Uani 1 1 d .
H13A H 0.7895 0.6483 1.3907 0.042 Uiso 1 1 calc R
C14 C 0.66657(19) 0.62101(14) 1.32198(17) 0.0287(7) Uani 1 1 d .
C15 C 0.61353(17) 0.56265(14) 1.29014(16) 0.0231(7) Uani 1 1 d .
C16 C 0.52646(18) 0.57240(14) 1.24036(17) 0.0243(7) Uani 1 1 d .
C17 C 0.49127(19) 0.63791(14) 1.22685(18) 0.0326(8) Uani 1 1 d .
H17A H 0.4323 0.6442 1.1944 0.039 Uiso 1 1 calc R
C18 C 0.5423(2) 0.69569(15) 1.26096(19) 0.0393(9) Uani 1 1 d .
H18A H 0.5168 0.7408 1.2528 0.047 Uiso 1 1 calc R
C19 C 0.6282(2) 0.68794(15) 1.30565(19) 0.0374(8) Uani 1 1 d .
H19A H 0.6626 0.7278 1.3260 0.045 Uiso 1 1 calc R
C20 C 0.40629(17) 0.53696(13) 1.06004(17) 0.0240(7) Uani 1 1 d .
H20A H 0.4637 0.5370 1.0467 0.029 Uiso 1 1 calc R
C21 C 0.33009(19) 0.55036(14) 0.99773(18) 0.0286(7) Uani 1 1 d .
C22 C 0.24766(18) 0.55150(14) 1.01990(19) 0.0275(7) Uani 1 1 d .
H22A H 0.1954 0.5604 0.9778 0.033 Uiso 1 1 calc R
C23 C 0.23942(18) 0.54003(14) 1.10168(19) 0.0285(7) Uani 1 1 d .
C24 C 0.31598(18) 0.52593(13) 1.16223(18) 0.0266(7) Uani 1 1 d .
H24A H 0.3119 0.5177 1.2187 0.032 Uiso 1 1 calc R
C25 C 0.39813(17) 0.52379(13) 1.14051(18) 0.0225(7) Uani 1 1 d .
C26 C 0.3375(2) 0.56390(18) 0.90785(19) 0.0454(9) Uani 1 1 d .
H26A H 0.3737 0.6055 0.9059 0.068 Uiso 1 1 calc R
H26B H 0.2776 0.5709 0.8726 0.068 Uiso 1 1 calc R
H26C H 0.3659 0.5240 0.8870 0.068 Uiso 1 1 calc R
C27 C 0.14832(19) 0.54395(17) 1.1226(2) 0.0442(9) Uani 1 1 d .
H27A H 0.1035 0.5241 1.0764 0.066 Uiso 1 1 calc R
H27B H 0.1334 0.5926 1.1308 0.066 Uiso 1 1 calc R
H27C H 0.1488 0.5178 1.1741 0.066 Uiso 1 1 calc R
C28 C 0.01626(17) 0.46989(13) 0.76148(17) 0.0211(6) Uani 1 1 d .
C29 C 0.19925(17) 0.39000(13) 0.85679(18) 0.0244(7) Uani 1 1 d .
H29A H 0.2146 0.3968 0.8040 0.029 Uiso 1 1 calc R
C30 C 0.26561(18) 0.37467(14) 0.92827(19) 0.0292(7) Uani 1 1 d .
C31 C 0.24029(18) 0.36413(14) 1.00366(19) 0.0291(7) Uani 1 1 d .
H31A H 0.2852 0.3538 1.0521 0.035 Uiso 1 1 calc R
C32 C 0.15240(19) 0.36803(14) 1.01143(18) 0.0280(7) Uani 1 1 d .
C33 C 0.08736(18) 0.38362(13) 0.93975(18) 0.0251(7) Uani 1 1 d .
H33A H 0.0263 0.3864 0.9430 0.030 Uiso 1 1 calc R
C34 C 0.11132(17) 0.39507(13) 0.86407(18) 0.0236(7) Uani 1 1 d .
C35 C 0.36247(18) 0.36823(18) 0.9220(2) 0.0458(9) Uani 1 1 d .
H35A H 0.4014 0.3776 0.9770 0.069 Uiso 1 1 calc R
H35B H 0.3751 0.4018 0.8810 0.069 Uiso 1 1 calc R
H35C H 0.3736 0.3211 0.9040 0.069 Uiso 1 1 calc R
C36 C 0.1281(2) 0.35499(16) 1.09493(19) 0.0418(9) Uani 1 1 d .
H36A H 0.0701 0.3764 1.0951 0.063 Uiso 1 1 calc R
H36B H 0.1740 0.3752 1.1400 0.063 Uiso 1 1 calc R
H36C H 0.1244 0.3049 1.1040 0.063 Uiso 1 1 calc R
C37 C 0.00360(17) 0.34288(14) 0.74761(16) 0.0218(6) Uani 1 1 d .
C38 C 0.03244(19) 0.27791(14) 0.77615(18) 0.0301(7) Uani 1 1 d .
H38A H 0.0797 0.2730 0.8243 0.036 Uiso 1 1 calc R
C39 C -0.00817(19) 0.21867(14) 0.73384(18) 0.0326(8) Uani 1 1 d .
H39A H 0.0125 0.1739 0.7534 0.039 Uiso 1 1 calc R
C40 C -0.07663(18) 0.22456(14) 0.66536(18) 0.0310(7) Uani 1 1 d .
H40A H -0.1040 0.1839 0.6383 0.037 Uiso 1 1 calc R
C41 C -0.10735(17) 0.29055(14) 0.63424(17) 0.0246(7) Uani 1 1 d .
C42 C -0.06655(17) 0.35021(13) 0.67695(16) 0.0206(6) Uani 1 1 d .
C43 C -0.09471(17) 0.41696(13) 0.64593(17) 0.0231(7) Uani 1 1 d .
C44 C -0.16216(18) 0.42426(15) 0.57553(17) 0.0317(8) Uani 1 1 d .
H44A H -0.1805 0.4691 0.5544 0.038 Uiso 1 1 calc R
C45 C -0.20355(19) 0.36457(15) 0.53528(19) 0.0387(9) Uani 1 1 d .
H45A H -0.2507 0.3696 0.4871 0.046 Uiso 1 1 calc R
C46 C -0.17780(19) 0.29966(15) 0.56349(17) 0.0330(8) Uani 1 1 d .
H46A H -0.2075 0.2603 0.5353 0.040 Uiso 1 1 calc R
C47 C -0.03878(18) 0.57593(14) 0.60318(17) 0.0266(7) Uani 1 1 d .
H47A H 0.0136 0.5562 0.5904 0.032 Uiso 1 1 calc R
C48 C -0.07232(19) 0.63811(14) 0.56641(18) 0.0274(7) Uani 1 1 d .
C49 C -0.15005(19) 0.66483(14) 0.58436(18) 0.0303(8) Uani 1 1 d .
H49A H -0.1743 0.7065 0.5576 0.036 Uiso 1 1 calc R
C50 C -0.19355(18) 0.63247(15) 0.64033(18) 0.0281(7) Uani 1 1 d .
C51 C -0.15769(18) 0.57058(14) 0.67651(18) 0.0275(7) Uani 1 1 d .
H51A H -0.1863 0.5470 0.7146 0.033 Uiso 1 1 calc R
C52 C -0.08128(17) 0.54281(13) 0.65811(16) 0.0201(6) Uani 1 1 d .
C53 C -0.0242(2) 0.67620(16) 0.5083(2) 0.0459(9) Uani 1 1 d .
H53A H -0.0294 0.7264 0.5160 0.069 Uiso 1 1 calc R
H53B H -0.0511 0.6640 0.4500 0.069 Uiso 1 1 calc R
H53C H 0.0391 0.6629 0.5212 0.069 Uiso 1 1 calc R
C54 C -0.2758(2) 0.66413(17) 0.6606(2) 0.0505(10) Uani 1 1 d .
H54A H -0.3201 0.6728 0.6085 0.076 Uiso 1 1 calc R
H54B H -0.2600 0.7080 0.6905 0.076 Uiso 1 1 calc R
H54C H -0.3010 0.6322 0.6961 0.076 Uiso 1 1 calc R

loop_
_atom_site_aniso_label
_atom_site_aniso_U_11
_atom_site_aniso_U_22
_atom_site_aniso_U_33
_atom_site_aniso_U_23
_atom_site_aniso_U_13
_atom_site_aniso_U_12
S1 0.0312(4) 0.0223(4) 0.0367(5) 0.0017(4) -0.0071(4) -0.0024(3)
S2 0.0336(4) 0.0191(4) 0.0346(5) -0.0017(3) -0.0071(4) 0.0003(3)
N3 0.0208(12) 0.0171(12) 0.0205(13) 0.0034(10) -0.0007(10) 0.0005(9)
N2 0.0199(12) 0.0196(12) 0.0243(14) 0.0019(10) 0.0027(10) 0.0024(10)
N4 0.0230(12) 0.0165(12) 0.0259(14) 0.0025(10) 0.0002(11) 0.0012(10)
N1 0.0217(12) 0.0187(12) 0.0236(14) 0.0032(10) -0.0014(10) -0.0005(10)
C1 0.0225(15) 0.0231(15) 0.0185(16) 0.0028(12) 0.0049(12) 0.0018(12)
C2 0.0291(16) 0.0249(16) 0.0241(17) -0.0011(13) 0.0025(14) -0.0030(13)
C3 0.0313(16) 0.0261(17) 0.0249(18) 0.0014(14) -0.0024(14) -0.0095(14)
C4 0.0318(17) 0.0194(15) 0.0335(19) 0.0034(14) -0.0082(15) -0.0044(13)
C5 0.0300(17) 0.0241(17) 0.039(2) 0.0005(15) 0.0031(15) 0.0041(13)
C6 0.0293(16) 0.0294(17) 0.0325(19) 0.0034(14) 0.0046(14) 0.0034(14)
C7 0.0256(15) 0.0222(15) 0.0215(17) 0.0015(13) -0.0007(13) -0.0005(12)
C8 0.058(2) 0.049(2) 0.046(2) 0.0133(18) 0.0086(19) -0.0118(19)
C9 0.059(2) 0.037(2) 0.075(3) 0.0116(19) 0.024(2) 0.0193(18)
C10 0.0285(16) 0.0246(16) 0.0160(15) 0.0011(12) 0.0034(13) -0.0030(13)
C11 0.0291(16) 0.0253(16) 0.0328(19) 0.0050(14) -0.0029(14) -0.0005(13)
C12 0.0248(16) 0.041(2) 0.0326(19) 0.0019(15) -0.0078(14) -0.0044(14)
C13 0.0368(18) 0.0294(18) 0.033(2) -0.0030(14) -0.0037(15) -0.0067(14)
C14 0.0343(17) 0.0239(16) 0.0242(17) -0.0030(13) -0.0019(14) -0.0014(13)
C15 0.0272(16) 0.0223(15) 0.0185(16) 0.0005(12) 0.0019(13) -0.0008(12)
C16 0.0252(15) 0.0226(15) 0.0243(17) -0.0016(13) 0.0037(13) 0.0015(12)
C17 0.0331(17) 0.0228(16) 0.037(2) -0.0038(14) -0.0033(14) 0.0039(13)
C18 0.0445(19) 0.0210(17) 0.047(2) -0.0032(15) -0.0013(17) 0.0061(15)
C19 0.0416(19) 0.0232(17) 0.040(2) -0.0022(14) -0.0060(16) -0.0058(14)
C20 0.0213(14) 0.0266(16) 0.0243(17) 0.0016(13) 0.0056(13) -0.0001(12)
C21 0.0326(17) 0.0285(17) 0.0222(17) 0.0042(13) 0.0006(14) -0.0018(13)
C22 0.0233(16) 0.0251(16) 0.0309(19) 0.0056(14) -0.0009(14) 0.0038(13)
C23 0.0223(15) 0.0264(17) 0.036(2) 0.0061(14) 0.0051(14) -0.0004(13)
C24 0.0314(17) 0.0224(16) 0.0265(17) 0.0056(13) 0.0074(14) 0.0027(13)
C25 0.0194(15) 0.0221(15) 0.0245(17) 0.0000(13) 0.0014(13) 0.0015(12)
C26 0.048(2) 0.062(2) 0.027(2) 0.0097(17) 0.0086(16) -0.0023(18)
C27 0.0279(17) 0.056(2) 0.047(2) 0.0182(18) 0.0048(16) 0.0054(16)
C28 0.0187(14) 0.0227(15) 0.0223(16) 0.0001(12) 0.0056(12) 0.0018(12)
C29 0.0274(16) 0.0211(15) 0.0236(17) 0.0022(12) 0.0033(13) 0.0011(12)
C30 0.0260(15) 0.0245(16) 0.035(2) -0.0026(14) 0.0027(14) -0.0010(13)
C31 0.0298(16) 0.0258(17) 0.0267(18) -0.0013(13) -0.0051(14) 0.0049(13)
C32 0.0340(17) 0.0204(16) 0.0277(18) -0.0043(13) 0.0031(14) 0.0011(13)
C33 0.0237(15) 0.0256(16) 0.0263(18) -0.0010(13) 0.0064(13) 0.0010(13)
C34 0.0235(15) 0.0190(15) 0.0248(17) -0.0007(12) -0.0026(13) 0.0014(12)
C35 0.0271(17) 0.058(2) 0.050(2) 0.0089(18) 0.0028(16) 0.0017(16)
C36 0.053(2) 0.046(2) 0.0253(19) -0.0012(16) 0.0069(16) 0.0030(17)
C37 0.0237(15) 0.0237(16) 0.0177(16) -0.0015(12) 0.0035(12) -0.0017(12)
C38 0.0346(17) 0.0213(16) 0.0301(18) 0.0012(13) -0.0020(14) 0.0035(13)
C39 0.0427(18) 0.0186(16) 0.0325(19) 0.0037(13) -0.0008(15) 0.0024(14)
C40 0.0374(18) 0.0217(16) 0.0311(19) -0.0023(13) 0.0016(15) -0.0045(13)
C41 0.0266(15) 0.0220(15) 0.0244(17) 0.0021(13) 0.0043(13) -0.0007(12)
C42 0.0236(14) 0.0187(14) 0.0195(16) 0.0040(12) 0.0047(12) -0.0006(12)
C43 0.0222(15) 0.0164(15) 0.0294(18) -0.0006(12) 0.0028(13) -0.0027(12)
C44 0.0342(17) 0.0230(16) 0.0318(19) 0.0071(13) -0.0062(14) -0.0010(13)
C45 0.0384(18) 0.0322(19) 0.035(2) 0.0046(15) -0.0145(15) -0.0072(15)
C46 0.0392(18) 0.0242(17) 0.0288(19) 0.0022(13) -0.0074(14) -0.0103(14)
C47 0.0236(15) 0.0232(16) 0.0324(19) -0.0006(13) 0.0045(14) 0.0012(13)
C48 0.0338(17) 0.0235(16) 0.0222(17) -0.0001(13) 0.0002(14) -0.0053(13)
C49 0.0385(18) 0.0188(16) 0.0277(18) -0.0001(13) -0.0058(15) 0.0035(13)
C50 0.0247(15) 0.0256(16) 0.0312(19) -0.0024(14) -0.0004(14) 0.0058(13)
C51 0.0301(16) 0.0259(16) 0.0263(18) 0.0050(13) 0.0055(14) 0.0003(13)
C52 0.0247(15) 0.0158(14) 0.0175(15) 0.0010(12) -0.0003(12) 0.0011(12)
C53 0.054(2) 0.040(2) 0.043(2) 0.0168(17) 0.0109(18) -0.0068(17)
C54 0.048(2) 0.052(2) 0.054(2) 0.0096(18) 0.0151(18) 0.0224(18)

loop_
_atom_type_symbol
_atom_type_description
_atom_type_scat_dispersion_real
_atom_type_scat_dispersion_imag
_atom_type_scat_source
C C 0.0033 0.0016 'International Tables Vol C Tables 4.2.6.8 and 6.1.1.4'
H H 0.0000 0.0000 'International Tables Vol C Tables 4.2.6.8 and 6.1.1.4'
N N 0.0061 0.0033 'International Tables Vol C Tables 4.2.6.8 and 6.1.1.4'
S S 0.1246 0.1234 'International Tables Vol C Tables 4.2.6.8 and 6.1.1.4'

loop_
_geom_angle_atom_site_label_1
_geom_angle_atom_site_label_2
_geom_angle_atom_site_label_3
_geom_angle
C28 N3 C37 123.6(2)
C28 N3 C34 119.5(2)
C37 N3 C34 116.9(2)
C1 N2 C16 123.7(2)
C1 N2 C25 119.1(2)
C16 N2 C25 117.2(2)
C28 N4 C43 124.4(2)
C28 N4 C52 119.4(2)
C43 N4 C52 116.2(2)
C1 N1 C10 124.2(2)
C1 N1 C7 118.1(2)
C10 N1 C7 117.7(2)
N2 C1 N1 116.5(2)
N2 C1 S1 121.64(19)
N1 C1 S1 121.9(2)
C7 C2 C3 120.0(3)
C4 C3 C2 118.2(3)
C4 C3 C8 120.6(3)
C2 C3 C8 121.2(3)
C3 C4 C5 122.8(3)
C4 C5 C6 117.9(3)
C4 C5 C9 121.6(3)
C6 C5 C9 120.4(3)
C7 C6 C5 119.7(3)
C2 C7 C6 121.3(3)
C2 C7 N1 118.7(3)
C6 C7 N1 119.9(3)
C11 C10 C15 120.1(3)
C11 C10 N1 123.3(2)
C15 C10 N1 116.5(2)
C10 C11 C12 119.6(3)
C13 C12 C11 120.8(3)
C12 C13 C14 121.1(3)
C13 C14 C19 123.4(3)
C13 C14 C15 118.5(3)
C19 C14 C15 118.1(2)
C10 C15 C16 120.4(2)
C10 C15 C14 119.8(2)
C16 C15 C14 119.9(2)
C17 C16 N2 122.3(2)
C17 C16 C15 120.2(3)
N2 C16 C15 117.6(2)
C16 C17 C18 120.0(3)
C19 C18 C17 120.9(3)
C18 C19 C14 120.8(3)
C25 C20 C21 119.8(3)
C22 C21 C20 118.5(3)
C22 C21 C26 120.8(3)
C20 C21 C26 120.7(3)
C23 C22 C21 121.8(3)
C24 C23 C22 118.6(3)
C24 C23 C27 121.9(3)
C22 C23 C27 119.5(3)
C25 C24 C23 120.0(3)
C20 C25 C24 121.3(2)
C20 C25 N2 118.7(2)
C24 C25 N2 119.8(3)
N3 C28 N4 116.5(2)
N3 C28 S2 121.73(19)
N4 C28 S2 121.8(2)
C34 C29 C30 119.2(3)
C31 C30 C29 118.6(3)
C31 C30 C35 121.1(3)
C29 C30 C35 120.3(3)
C32 C31 C30 122.8(3)
C31 C32 C33 117.8(3)
C31 C32 C36 120.7(3)
C33 C32 C36 121.5(3)
C34 C33 C32 120.3(3)
C29 C34 C33 121.3(2)
C29 C34 N3 119.0(3)
C33 C34 N3 119.2(2)
C38 C37 C42 120.2(2)
C38 C37 N3 121.8(2)
C42 C37 N3 118.0(2)
C37 C38 C39 119.8(3)
C40 C39 C38 121.0(3)
C39 C40 C41 120.5(3)
C46 C41 C40 122.9(3)
C46 C41 C42 118.6(2)
C40 C41 C42 118.5(2)
C37 C42 C43 120.4(2)
C37 C42 C41 120.0(2)
C43 C42 C41 119.6(2)
C44 C43 C42 120.5(2)
C44 C43 N4 122.4(2)
C42 C43 N4 117.1(2)
C43 C44 C45 119.2(3)
C46 C45 C44 121.7(3)
C45 C46 C41 120.4(3)
C52 C47 C48 120.0(3)
C47 C48 C49 118.9(3)
C47 C48 C53 120.3(3)
C49 C48 C53 120.7(3)
C50 C49 C48 121.9(3)
C51 C50 C49 117.5(3)
C51 C50 C54 121.9(3)
C49 C50 C54 120.6(3)
C52 C51 C50 121.1(3)
C47 C52 C51 120.5(3)
C47 C52 N4 120.1(2)
C51 C52 N4 119.1(3)

loop_
_geom_bond_atom_site_label_1
_geom_bond_atom_site_label_2
_geom_bond_distance
S1 C1 1.661(3)
S2 C28 1.658(3)
N3 C28 1.372(3)
N3 C37 1.421(3)
N3 C34 1.449(3)
N2 C1 1.373(3)
N2 C16 1.413(3)
N2 C25 1.457(3)
N4 C28 1.372(3)
N4 C43 1.418(3)
N4 C52 1.454(3)
N1 C1 1.370(3)
N1 C10 1.424(3)
N1 C7 1.453(3)
C2 C7 1.372(4)
C2 C3 1.393(4)
C3 C4 1.381(4)
C3 C8 1.515(4)
C4 C5 1.386(4)
C5 C6 1.395(4)
C5 C9 1.513(4)
C6 C7 1.387(4)
C10 C11 1.366(3)
C10 C15 1.414(4)
C11 C12 1.415(4)
C12 C13 1.358(4)
C13 C14 1.397(4)
C14 C19 1.418(4)
C14 C15 1.418(3)
C15 C16 1.415(3)
C16 C17 1.371(4)
C17 C18 1.404(4)
C18 C19 1.366(4)
C20 C25 1.370(4)
C20 C21 1.395(3)
C21 C22 1.387(4)
C21 C26 1.518(4)
C22 C23 1.385(4)
C23 C24 1.386(4)
C23 C27 1.508(4)
C24 C25 1.380(4)
C29 C34 1.381(4)
C29 C30 1.402(4)
C30 C31 1.383(4)
C30 C35 1.514(4)
C31 C32 1.381(4)
C32 C33 1.394(4)
C32 C36 1.510(4)
C33 C34 1.381(4)
C37 C38 1.374(3)
C37 C42 1.402(3)
C38 C39 1.407(4)
C39 C40 1.361(4)
C40 C41 1.411(4)
C41 C46 1.409(4)
C41 C42 1.417(3)
C42 C43 1.414(3)
C43 C44 1.375(3)
C44 C45 1.405(4)
C45 C46 1.361(4)
C47 C52 1.374(4)
C47 C48 1.387(4)
C48 C49 1.385(4)
C48 C53 1.512(4)
C49 C50 1.390(4)
C50 C51 1.390(4)
C50 C54 1.500(4)
C51 C52 1.378(4)

loop_
_geom_torsion_atom_site_label_1
_geom_torsion_atom_site_label_2
_geom_torsion_atom_site_label_3
_geom_torsion_atom_site_label_4
_geom_torsion
C16 N2 C1 N1 -3.5(4)
C25 N2 C1 N1 173.8(2)
C16 N2 C1 S1 177.6(2)
C25 N2 C1 S1 -5.1(3)
C10 N1 C1 N2 -7.5(4)
C7 N1 C1 N2 168.3(2)
C10 N1 C1 S1 171.4(2)
C7 N1 C1 S1 -12.8(4)
C7 C2 C3 C4 0.5(4)
C7 C2 C3 C8 179.6(3)
C2 C3 C4 C5 0.0(4)
C8 C3 C4 C5 -179.1(3)
C3 C4 C5 C6 -0.4(4)
C3 C4 C5 C9 -179.4(3)
C4 C5 C6 C7 0.3(4)
C9 C5 C6 C7 179.3(3)
C3 C2 C7 C6 -0.6(4)
C3 C2 C7 N1 -178.0(2)
C5 C6 C7 C2 0.2(4)
C5 C6 C7 N1 177.6(2)
C1 N1 C7 C2 -79.9(3)
C10 N1 C7 C2 96.2(3)
C1 N1 C7 C6 102.7(3)
C10 N1 C7 C6 -81.2(3)
C1 N1 C10 C11 -169.7(3)
C7 N1 C10 C11 14.5(4)
C1 N1 C10 C15 11.3(4)
C7 N1 C10 C15 -164.5(2)
C15 C10 C11 C12 2.5(4)
N1 C10 C11 C12 -176.4(3)
C10 C11 C12 C13 0.5(5)
C11 C12 C13 C14 -1.9(5)
C12 C13 C14 C19 179.1(3)
C12 C13 C14 C15 0.2(5)
C11 C10 C15 C16 176.8(3)
N1 C10 C15 C16 -4.3(4)
C11 C10 C15 C14 -4.2(4)
N1 C10 C15 C14 174.8(3)
C13 C14 C15 C10 2.8(4)
C19 C14 C15 C10 -176.2(3)
C13 C14 C15 C16 -178.1(3)
C19 C14 C15 C16 2.9(4)
C1 N2 C16 C17 -170.9(3)
C25 N2 C16 C17 11.7(4)
C1 N2 C16 C15 9.9(4)
C25 N2 C16 C15 -167.5(2)
C10 C15 C16 C17 175.3(3)
C14 C15 C16 C17 -3.8(4)
C10 C15 C16 N2 -5.5(4)
C14 C15 C16 N2 175.5(2)
N2 C16 C17 C18 -177.9(3)
C15 C16 C17 C18 1.3(5)
C16 C17 C18 C19 2.0(5)
C17 C18 C19 C14 -2.9(5)
C13 C14 C19 C18 -178.5(3)
C15 C14 C19 C18 0.4(5)
C25 C20 C21 C22 1.5(4)
C25 C20 C21 C26 -179.0(3)
C20 C21 C22 C23 0.3(4)
C26 C21 C22 C23 -179.3(3)
C21 C22 C23 C24 -1.1(4)
C21 C22 C23 C27 178.2(3)
C22 C23 C24 C25 0.2(4)
C27 C23 C24 C25 -179.1(3)
C21 C20 C25 C24 -2.4(4)
C21 C20 C25 N2 -177.5(2)
C23 C24 C25 C20 1.5(4)
C23 C24 C25 N2 176.6(2)
C1 N2 C25 C20 -96.8(3)
C16 N2 C25 C20 80.7(3)
C1 N2 C25 C24 87.9(3)
C16 N2 C25 C24 -94.5(3)
C37 N3 C28 N4 1.1(4)
C34 N3 C28 N4 -178.6(2)
C37 N3 C28 S2 -179.1(2)
C34 N3 C28 S2 1.1(4)
C43 N4 C28 N3 0.0(4)
C52 N4 C28 N3 -179.6(2)
C43 N4 C28 S2 -179.8(2)
C52 N4 C28 S2 0.6(4)
C34 C29 C30 C31 0.9(4)
C34 C29 C30 C35 179.5(3)
C29 C30 C31 C32 0.1(4)
C35 C30 C31 C32 -178.5(3)
C30 C31 C32 C33 -0.3(4)
C30 C31 C32 C36 179.0(3)
C31 C32 C33 C34 -0.4(4)
C36 C32 C33 C34 -179.8(3)
C30 C29 C34 C33 -1.7(4)
C30 C29 C34 N3 -174.0(2)
C32 C33 C34 C29 1.4(4)
C32 C33 C34 N3 173.7(2)
C28 N3 C34 C29 -91.0(3)
C37 N3 C34 C29 89.3(3)
C28 N3 C34 C33 96.5(3)
C37 N3 C34 C33 -83.2(3)
C28 N3 C37 C38 178.6(3)
C34 N3 C37 C38 -1.6(4)
C28 N3 C37 C42 -2.6(4)
C34 N3 C37 C42 177.1(2)
C42 C37 C38 C39 0.5(4)
N3 C37 C38 C39 179.2(3)
C37 C38 C39 C40 -0.8(5)
C38 C39 C40 C41 1.2(5)
C39 C40 C41 C46 179.8(3)
C39 C40 C41 C42 -1.3(4)
C38 C37 C42 C43 -178.2(3)
N3 C37 C42 C43 3.1(4)
C38 C37 C42 C41 -0.6(4)
N3 C37 C42 C41 -179.4(2)
C46 C41 C42 C37 179.9(3)
C40 C41 C42 C37 1.0(4)
C46 C41 C42 C43 -2.5(4)
C40 C41 C42 C43 178.6(3)
C37 C42 C43 C44 178.5(3)
C41 C42 C43 C44 1.0(4)
C37 C42 C43 N4 -2.1(4)
C41 C42 C43 N4 -179.6(2)
C28 N4 C43 C44 179.9(3)
C52 N4 C43 C44 -0.5(4)
C28 N4 C43 C42 0.5(4)
C52 N4 C43 C42 -179.8(2)
C42 C43 C44 C45 0.7(4)
N4 C43 C44 C45 -178.6(3)
C43 C44 C45 C46 -0.9(5)
C44 C45 C46 C41 -0.7(5)
C40 C41 C46 C45 -178.8(3)
C42 C41 C46 C45 2.4(4)
C52 C47 C48 C49 -1.7(4)
C52 C47 C48 C53 177.8(3)
C47 C48 C49 C50 2.3(4)
C53 C48 C49 C50 -177.2(3)
C48 C49 C50 C51 -1.8(4)
C48 C49 C50 C54 177.8(3)
C49 C50 C51 C52 0.7(4)
C54 C50 C51 C52 -179.0(3)
C48 C47 C52 C51 0.6(4)
C48 C47 C52 N4 174.5(2)
C50 C51 C52 C47 -0.1(4)
C50 C51 C52 N4 -174.0(2)
C28 N4 C52 C47 86.6(3)
C43 N4 C52 C47 -93.0(3)
C28 N4 C52 C51 -99.4(3)
C43 N4 C52 C51 81.0(3)
